data_7006660
loop_
_publ_author_name
'Meyer, Christian'
'Scherer, Markus'
'Sch\"onberg, Hartmut'
'R\"uegger, Heinz'
'Loss, Sandra'
'Gramlich, Volker'
'Gr\"utzmacher, Hansj\"org'

_publ_section_title
;
 Coordination chemistry of phosphanyl amino acids: solid state and
 solution structures of neutral and cationic rhodium complexes.
;
_journal_issue 1
_journal_name_full 'Dalton transactions (Cambridge, England : 2003)'
_journal_page_first 137
_journal_page_last 148
_journal_paper_doi 10.1039/b512653c
_journal_year 2006
_chemical_formula_moiety 'C32 H36 Cl N O4 P Rh'
_chemical_formula_sum 'C32 H36 Cl N O4 P Rh'
_chemical_formula_weight 667.95
_chemical_name_systematic ' ?'
_space_group_IT_number 14
_symmetry_cell_setting monoclinic
_symmetry_space_group_name_Hall '-P 2ybc'
_symmetry_space_group_name_H-M 'P 1 21/c 1'
_atom_sites_solution_hydrogens geom
_atom_sites_solution_primary direct
_atom_sites_solution_secondary difmap
_cell_angle_alpha 90.00
_cell_angle_beta 90.55(5)
_cell_angle_gamma 90.00
_cell_formula_units_Z 8
_cell_length_a 21.339(16)
_cell_length_b 30.582(15)
_cell_length_c 9.520(5)
_cell_measurement_reflns_used 16
_cell_measurement_temperature 293(2)
_cell_measurement_theta_max 25
_cell_measurement_theta_min 20
_cell_volume 6212(6)
_computing_cell_refinement 'STOE DIF4'
_computing_data_collection 'PICKER STOE DIF4'
_computing_data_reduction 'STOE REDU4'
_computing_molecular_graphics SHELXLTL-Plus
_computing_publication_material SHELXL-93
_computing_structure_refinement 'SHELXL-97 (Sheldrick, 1997)'
_computing_structure_solution 'SHELXS-86 (Sheldrick, 1990)'
_diffrn_ambient_temperature 293(2)
_diffrn_measured_fraction_theta_full 0.993
_diffrn_measured_fraction_theta_max 0.993
_diffrn_measurement_device 'PICKER 4-circle Stoe upgrade'
_diffrn_measurement_method ' \w scans'
_diffrn_radiation_monochromator graphite
_diffrn_radiation_source 'fine-focus sealed tube'
_diffrn_radiation_type CuK\a
_diffrn_radiation_wavelength 1.54178
_diffrn_reflns_av_R_equivalents 0.0000
_diffrn_reflns_av_sigmaI/netI 0.0437
_diffrn_reflns_limit_h_max 18
_diffrn_reflns_limit_h_min -18
_diffrn_reflns_limit_k_max 26
_diffrn_reflns_limit_k_min 0
_diffrn_reflns_limit_l_max 8
_diffrn_reflns_limit_l_min 0
_diffrn_reflns_number 4357
_diffrn_reflns_theta_full 42.50
_diffrn_reflns_theta_max 42.50
_diffrn_reflns_theta_min 2.07
_diffrn_standards_decay_% 0
_diffrn_standards_interval_count 120
_diffrn_standards_number 1
_exptl_absorpt_coefficient_mu 6.015
_exptl_absorpt_correction_T_max 0.5846
_exptl_absorpt_correction_T_min 0.3792
_exptl_absorpt_correction_type integration
_exptl_crystal_colour yellow
_exptl_crystal_density_diffrn 1.428
_exptl_crystal_density_method 'not measured'
_exptl_crystal_description prism
_exptl_crystal_F_000 2752
_exptl_crystal_size_max 0.20
_exptl_crystal_size_mid 0.10
_exptl_crystal_size_min 0.10
_refine_diff_density_max 0.563
_refine_diff_density_min -0.406
_refine_diff_density_rms 0.077
_refine_ls_extinction_method none
_refine_ls_goodness_of_fit_ref 0.980
_refine_ls_hydrogen_treatment undef
_refine_ls_matrix_type full
_refine_ls_number_parameters 649
_refine_ls_number_reflns 4357
_refine_ls_number_restraints 0
_refine_ls_restrained_S_all 0.980
_refine_ls_R_factor_all 0.0743
_refine_ls_R_factor_gt 0.0440
_refine_ls_shift/su_max 0.001
_refine_ls_shift/su_mean 0.000
_refine_ls_structure_factor_coef Fsqd
_refine_ls_weighting_details 'calc w=1/[\s^2^(Fo^2^)+(0.0873P)^2^+0.0000P] where P=(Fo^2^+2Fc^2^)/3'
_refine_ls_weighting_scheme calc
_refine_ls_wR_factor_gt 0.1067
_refine_ls_wR_factor_ref 0.1216
_reflns_number_gt 2811
_reflns_number_total 4357
_reflns_threshold_expression >2sigma(I)
_cod_data_source_file b512653c.txt
_cod_data_source_block RhCl(cod)(Z-SerPhos)_8
_cod_depositor_comments
;
The following automatic conversions were performed:
'_symmetry_cell_setting' value 'Monoclinic' changed to 'monoclinic'
according to '/home/saulius/struct/CIF-dictionaries/cif_core.dic'
dictionary named 'cif_core.dic' version 2.4.1 from
2010-06-29.

'_exptl_absorpt_correction_type' value 'Integration' changed
to 'integration' according to
'/home/saulius/struct/CIF-dictionaries/cif_core.dic' dictionary named
'cif_core.dic' version 2.4.1 from 2010-06-29.

Automatic conversion script
Id: cif_fix_enum 1527 2010-12-29 10:47:43Z saulius 
;
_cod_original_sg_symbol_Hall -P2ybc
_cod_original_sg_symbol_H-M P2(1)/c
_cod_database_code 7006660

loop_
_symmetry_equiv_pos_as_xyz
'x, y, z'
'-x, y+1/2, -z+1/2'
'-x, -y, -z'
'x, -y-1/2, z-1/2'

loop_
_atom_site_label
_atom_site_type_symbol
_atom_site_fract_x
_atom_site_fract_y
_atom_site_fract_z
_atom_site_U_iso_or_equiv
_atom_site_adp_type
_atom_site_occupancy
_atom_site_symmetry_multiplicity
_atom_site_calc_flag
_atom_site_refinement_flags
_atom_site_disorder_assembly
_atom_site_disorder_group
Rh Rh 0.17277(3) 0.14943(2) 0.06417(7) 0.0541(3) Uani 1 1 d . . .
Cl Cl 0.12551(13) 0.21912(8) 0.0864(3) 0.0807(8) Uani 1 1 d . . .
P P 0.18470(11) 0.14791(7) 0.3040(2) 0.0467(7) Uani 1 1 d . . .
C2 C 0.0586(4) 0.1518(3) 0.4048(10) 0.053(3) Uani 1 1 d . . .
H2A H 0.0604 0.1245 0.4543 0.080 Uiso 1 1 d R . .
N N 0.0377(4) 0.1443(3) 0.2627(8) 0.061(2) Uani 1 1 d . . .
H0A H 0.0558 0.1588 0.1915 0.080 Uiso 1 1 d R . .
C1 C 0.1233(4) 0.1728(3) 0.4119(8) 0.050(2) Uani 1 1 d . . .
H1A H 0.1183 0.2025 0.3807 0.080 Uiso 1 1 d R . .
H1B H 0.1378 0.1737 0.5077 0.080 Uiso 1 1 d R . .
C28 C 0.2092(7) 0.1669(4) -0.1455(9) 0.076(3) Uani 1 1 d . . .
H28A H 0.2107 0.1977 -0.1632 0.080 Uiso 1 1 d R . .
C19 C 0.2522(3) 0.1798(2) 0.3485(9) 0.055(3) Uani 1 1 d G . .
C20 C 0.2566(4) 0.2049(3) 0.4713(8) 0.094(4) Uani 1 1 d G . .
H20A H 0.2216 0.2061 0.5337 0.080 Uiso 1 1 d G . .
C21 C 0.3116(5) 0.2283(2) 0.5046(8) 0.123(5) Uani 1 1 d G . .
H21A H 0.3136 0.2460 0.5877 0.080 Uiso 1 1 d G . .
C22 C 0.3640(4) 0.2254(2) 0.4148(12) 0.105(4) Uani 1 1 d G . .
H22A H 0.4019 0.2409 0.4378 0.080 Uiso 1 1 d G . .
C23 C 0.3608(3) 0.2000(3) 0.2928(10) 0.094(4) Uani 1 1 d G . .
H23A H 0.3963 0.1979 0.2322 0.080 Uiso 1 1 d G . .
C24 C 0.3044(4) 0.1775(2) 0.2592(6) 0.069(3) Uani 1 1 d G . .
H24A H 0.3017 0.1604 0.1746 0.080 Uiso 1 1 d G . .
C5' C 0.4308(3) 0.4252(4) 0.9895(7) 0.067(3) Uani 1 1 d G . .
C6' C 0.4378(3) 0.4685(3) 1.0330(13) 0.083(3) Uani 1 1 d G . .
H6'A H 0.4404 0.4915 0.9646 0.080 Uiso 1 1 d G . .
C7' C 0.4408(3) 0.4784(3) 1.1760(15) 0.101(4) Uani 1 1 d G . .
H7'A H 0.4456 0.5082 1.2059 0.080 Uiso 1 1 d G . .
C8' C 0.4369(4) 0.4450(5) 1.2754(8) 0.101(4) Uani 1 1 d G . .
H8'A H 0.4390 0.4518 1.3737 0.080 Uiso 1 1 d G . .
C9' C 0.4300(4) 0.4017(4) 1.2318(12) 0.111(5) Uani 1 1 d G . .
H9'A H 0.4273 0.3787 1.3002 0.080 Uiso 1 1 d G . .
C10' C 0.4269(3) 0.3918(3) 1.0889(14) 0.096(4) Uani 1 1 d G . .
H10A H 0.4221 0.3620 1.0590 0.080 Uiso 1 1 d G . .
Rh' Rh 0.67813(3) 0.34845(2) 0.84681(7) 0.0525(3) Uani 1 1 d . . .
P' P 0.68679(11) 0.35325(7) 0.6072(2) 0.0458(7) Uani 1 1 d . . .
Cl' Cl 0.63051(13) 0.27933(8) 0.8170(2) 0.0773(8) Uani 1 1 d . . .
O4' O 0.5298(3) 0.3155(2) 0.2890(8) 0.0644(18) Uani 1 1 d . . .
N1 N 0.5401(4) 0.3557(3) 0.6445(7) 0.056(2) Uani 1 1 d . . .
H0B H 0.5585 0.3414 0.7166 0.080 Uiso 1 1 d R . .
C2' C 0.5606(4) 0.3470(3) 0.5012(9) 0.050(2) Uani 1 1 d . . .
H2'A H 0.5618 0.3743 0.4518 0.080 Uiso 1 1 d R . .
C19' C 0.6988(4) 0.40647(18) 0.5220(6) 0.046(2) Uani 1 1 d G . .
C20' C 0.7539(3) 0.4170(3) 0.4521(8) 0.062(3) Uani 1 1 d G . .
H20B H 0.7881 0.3966 0.4508 0.080 Uiso 1 1 d G . .
C21' C 0.7594(3) 0.4572(3) 0.3841(7) 0.080(3) Uani 1 1 d G . .
H21B H 0.7974 0.4644 0.3360 0.080 Uiso 1 1 d G . .
C22' C 0.7098(5) 0.48686(19) 0.3860(7) 0.086(4) Uani 1 1 d G . .
H22B H 0.7136 0.5145 0.3392 0.080 Uiso 1 1 d G . .
C23' C 0.6547(4) 0.4764(2) 0.4558(8) 0.078(3) Uani 1 1 d G . .
H23B H 0.6205 0.4968 0.4571 0.080 Uiso 1 1 d G . .
C24' C 0.6491(3) 0.4362(3) 0.5238(6) 0.060(3) Uani 1 1 d G . .
H24B H 0.6112 0.4289 0.5719 0.080 Uiso 1 1 d G . .
O3' O 0.4738(4) 0.2961(3) 0.4774(7) 0.089(2) Uani 1 1 d . . .
C13' C 0.7565(3) 0.3224(2) 0.5582(9) 0.057(3) Uani 1 1 d G . .
C14' C 0.7601(4) 0.2994(3) 0.4319(8) 0.071(3) Uani 1 1 d G . .
H14A H 0.7250 0.2991 0.3681 0.080 Uiso 1 1 d G . .
C15' C 0.8147(5) 0.2767(2) 0.3985(8) 0.097(4) Uani 1 1 d G . .
H15A H 0.8171 0.2609 0.3116 0.080 Uiso 1 1 d G . .
C16' C 0.8656(4) 0.2770(2) 0.4913(12) 0.091(4) Uani 1 1 d G . .
H16A H 0.9032 0.2614 0.4683 0.080 Uiso 1 1 d G . .
C17' C 0.8621(3) 0.3000(3) 0.6175(10) 0.095(4) Uani 1 1 d G . .
H17A H 0.8972 0.3002 0.6814 0.080 Uiso 1 1 d G . .
C18' C 0.8075(5) 0.3226(2) 0.6510(6) 0.069(3) Uani 1 1 d G . .
H18A H 0.8050 0.3385 0.7379 0.080 Uiso 1 1 d G . .
C11' C 0.5159(5) 0.3167(3) 0.4269(12) 0.055(3) Uani 1 1 d . . .
C1' C 0.6254(4) 0.3273(3) 0.4992(8) 0.052(3) Uani 1 1 d . . .
H1'A H 0.6209 0.2978 0.5320 0.080 Uiso 1 1 d R . .
H1'B H 0.6396 0.3260 0.4040 0.080 Uiso 1 1 d R . .
C29' C 0.7371(6) 0.4022(3) 0.8803(10) 0.063(3) Uani 1 1 d . . .
H29A H 0.7582 0.4119 0.7974 0.080 Uiso 1 1 d R . .
C25' C 0.6595(7) 0.3460(4) 1.0770(10) 0.077(3) Uani 1 1 d . . .
H25A H 0.6290 0.3243 1.1020 0.080 Uiso 1 1 d R . .
C12' C 0.4955(5) 0.2853(3) 0.2024(10) 0.084(3) Uani 1 1 d . . .
H12A H 0.5093 0.2876 0.1071 0.080 Uiso 1 1 d R . .
H12B H 0.5029 0.2561 0.2361 0.080 Uiso 1 1 d R . .
H12C H 0.4515 0.2916 0.2065 0.080 Uiso 1 1 d R . .
C27' C 0.6413(6) 0.4247(4) 1.0223(12) 0.102(4) Uani 1 1 d . . .
H27A H 0.5980 0.4274 0.9951 0.080 Uiso 1 1 d R . .
H27B H 0.6548 0.4522 1.0606 0.080 Uiso 1 1 d R . .
O2' O 0.4791(3) 0.3865(2) 0.8037(8) 0.076(2) Uani 1 1 d . . .
O1' O 0.4681(4) 0.4061(3) 0.5787(8) 0.110(3) Uani 1 1 d . . .
C32 C 0.1717(6) 0.0819(3) 0.0316(10) 0.073(3) Uani 1 1 d . . .
H32A H 0.1593 0.0661 0.1138 0.080 Uiso 1 1 d R . .
C28' C 0.6760(6) 0.4156(3) 0.8885(10) 0.062(3) Uani 1 1 d . . .
H28B H 0.6630 0.4325 0.8083 0.080 Uiso 1 1 d R . .
C4' C 0.4277(5) 0.4155(4) 0.8359(10) 0.084(3) Uani 1 1 d . . .
H4'A H 0.4304 0.4421 0.7826 0.080 Uiso 1 1 d R . .
H4'B H 0.3887 0.4013 0.8141 0.080 Uiso 1 1 d R . .
C32' C 0.7163(7) 0.3288(4) 1.0521(10) 0.081(4) Uani 1 1 d . . .
H32B H 0.7198 0.2977 1.0625 0.080 Uiso 1 1 d R . .
C29 C 0.1509(7) 0.1488(4) -0.1649(10) 0.078(3) Uani 1 1 d . . .
H29B H 0.1185 0.1688 -0.1933 0.080 Uiso 1 1 d R . .
C31' C 0.7779(6) 0.3523(4) 1.0724(12) 0.095(4) Uani 1 1 d . . .
H31A H 0.8112 0.3347 1.0356 0.080 Uiso 1 1 d R . .
H31B H 0.7853 0.3556 1.1715 0.080 Uiso 1 1 d R . .
C3' C 0.4936(6) 0.3843(4) 0.6648(13) 0.066(3) Uani 1 1 d . . .
C31 C 0.1350(6) 0.0702(4) -0.0996(13) 0.105(4) Uani 1 1 d . . .
H31C H 0.0917 0.0678 -0.0742 0.080 Uiso 1 1 d R . .
H31D H 0.1485 0.0420 -0.1311 0.080 Uiso 1 1 d R . .
C30' C 0.7810(6) 0.3960(4) 1.0040(13) 0.106(4) Uani 1 1 d . . .
H30A H 0.7687 0.4176 1.0715 0.080 Uiso 1 1 d R . .
H30B H 0.8236 0.4020 0.9785 0.080 Uiso 1 1 d R . .
C30 C 0.1404(6) 0.1033(5) -0.2153(12) 0.108(4) Uani 1 1 d . . .
H30C H 0.1749 0.0949 -0.2732 0.080 Uiso 1 1 d R . .
H30D H 0.1030 0.1021 -0.2720 0.080 Uiso 1 1 d R . .
C27 C 0.2705(6) 0.1433(4) -0.1636(12) 0.102(4) Uani 1 1 d . . .
H27C H 0.3032 0.1615 -0.1254 0.080 Uiso 1 1 d R . .
H27D H 0.2785 0.1398 -0.2620 0.080 Uiso 1 1 d R . .
C26' C 0.6463(6) 0.3906(4) 1.1314(12) 0.104(4) Uani 1 1 d . . .
H26A H 0.6799 0.3985 1.1942 0.080 Uiso 1 1 d R . .
H26B H 0.6084 0.3898 1.1851 0.080 Uiso 1 1 d R . .
O2 O -0.0232(3) 0.1152(3) 0.1008(10) 0.102(3) Uani 1 1 d . . .
O1 O -0.0339(4) 0.0937(3) 0.3226(10) 0.115(3) Uani 1 1 d . . .
C5 C -0.0672(4) 0.0721(6) -0.0801(9) 0.086(4) Uani 1 1 d G . .
C6 C -0.0714(4) 0.1035(3) -0.1862(18) 0.114(4) Uani 1 1 d G . .
H6A H -0.0836 0.1329 -0.1641 0.080 Uiso 1 1 d G . .
C7 C -0.0576(5) 0.0921(5) -0.3245(14) 0.155(8) Uani 1 1 d G . .
H7A H -0.0604 0.1137 -0.3975 0.080 Uiso 1 1 d G . .
C8 C -0.0397(4) 0.0494(6) -0.3566(11) 0.147(8) Uani 1 1 d G . .
H8A H -0.0303 0.0416 -0.4518 0.080 Uiso 1 1 d G . .
C9 C -0.0356(4) 0.0181(3) -0.251(2) 0.146(7) Uani 1 1 d G . .
H9A H -0.0233 -0.0113 -0.2726 0.080 Uiso 1 1 d G . .
C10 C -0.0494(4) 0.0294(5) -0.1123(16) 0.121(5) Uani 1 1 d G . .
H10B H -0.0466 0.0079 -0.0393 0.080 Uiso 1 1 d G . .
C13 C 0.1992(4) 0.09548(18) 0.3937(6) 0.044(2) Uani 1 1 d G . .
C14 C 0.2560(3) 0.0885(2) 0.4636(7) 0.055(3) Uani 1 1 d G . .
H14B H 0.2879 0.1106 0.4625 0.080 Uiso 1 1 d G . .
C15 C 0.2666(3) 0.0493(3) 0.5349(6) 0.069(3) Uani 1 1 d G . .
H15B H 0.3057 0.0444 0.5830 0.080 Uiso 1 1 d G . .
C16 C 0.2202(5) 0.01709(19) 0.5364(7) 0.070(3) Uani 1 1 d G . .
H16B H 0.2275 -0.0099 0.5854 0.080 Uiso 1 1 d G . .
C17 C 0.1634(4) 0.0241(2) 0.4665(8) 0.071(3) Uani 1 1 d G . .
H17B H 0.1315 0.0020 0.4675 0.080 Uiso 1 1 d G . .
C18 C 0.1528(3) 0.0633(3) 0.3951(6) 0.056(3) Uani 1 1 d G . .
H18B H 0.1137 0.0682 0.3471 0.080 Uiso 1 1 d G . .
C25 C 0.2326(6) 0.0960(3) 0.0380(10) 0.071(3) Uani 1 1 d . . .
H25B H 0.2545 0.0876 0.1223 0.080 Uiso 1 1 d R . .
C3 C -0.0090(6) 0.1158(5) 0.2381(14) 0.077(3) Uani 1 1 d . . .
C26 C 0.2755(6) 0.1005(4) -0.0890(12) 0.100(4) Uani 1 1 d . . .
H26C H 0.3183 0.0947 -0.0629 0.080 Uiso 1 1 d R . .
H26D H 0.2626 0.0785 -0.1551 0.080 Uiso 1 1 d R . .
C4 C -0.0751(6) 0.0879(5) 0.0620(13) 0.136(6) Uani 1 1 d . . .
H4A H -0.1139 0.1036 0.0702 0.080 Uiso 1 1 d R . .
H4B H -0.0760 0.0628 0.1223 0.080 Uiso 1 1 d R . .
O4 O 0.0286(3) 0.1830(2) 0.6194(8) 0.0682(19) Uani 1 1 d . . .
C12 C -0.0063(5) 0.2127(3) 0.7054(10) 0.081(3) Uani 1 1 d . . .
H12D H 0.0075 0.2100 0.8013 0.080 Uiso 1 1 d R . .
H12E H 0.0013 0.2420 0.6733 0.080 Uiso 1 1 d R . .
H12F H -0.0503 0.2065 0.6989 0.080 Uiso 1 1 d R . .
O3 O -0.0292(4) 0.2027(3) 0.4289(8) 0.090(3) Uani 1 1 d . . .
C11 C 0.0132(5) 0.1822(3) 0.4820(13) 0.062(3) Uani 1 1 d . . .

loop_
_atom_site_aniso_label
_atom_site_aniso_U_11
_atom_site_aniso_U_22
_atom_site_aniso_U_33
_atom_site_aniso_U_23
_atom_site_aniso_U_13
_atom_site_aniso_U_12
Rh 0.0622(6) 0.0537(6) 0.0463(5) 0.0015(4) 0.0020(4) 0.0090(4)
Cl 0.105(2) 0.0605(17) 0.0772(18) 0.0150(14) 0.0148(16) 0.0245(16)
P 0.0463(16) 0.0444(16) 0.0493(15) -0.0023(12) -0.0003(12) 0.0023(13)
C2 0.056(7) 0.054(6) 0.051(7) -0.016(5) -0.002(6) 0.006(6)
N 0.050(6) 0.079(6) 0.056(7) -0.021(5) 0.004(4) -0.003(5)
C1 0.051(7) 0.056(6) 0.042(6) -0.007(4) -0.001(5) 0.003(5)
C28 0.103(10) 0.085(9) 0.042(7) 0.012(6) 0.018(7) 0.009(9)
C19 0.063(8) 0.045(6) 0.057(7) 0.012(6) 0.000(6) 0.001(5)
C20 0.076(9) 0.109(10) 0.096(10) -0.045(8) -0.012(7) -0.025(8)
C21 0.104(12) 0.103(11) 0.161(14) -0.038(9) -0.033(12) -0.019(10)
C22 0.100(13) 0.083(10) 0.131(12) 0.019(9) -0.045(10) -0.046(8)
C23 0.060(10) 0.100(9) 0.122(12) 0.030(8) -0.007(8) -0.018(8)
C24 0.065(8) 0.074(8) 0.067(7) 0.014(6) -0.006(7) -0.017(7)
C5' 0.048(7) 0.095(10) 0.060(9) 0.001(9) 0.018(6) 0.018(7)
C6' 0.086(9) 0.081(11) 0.082(11) 0.009(7) 0.017(7) -0.005(7)
C7' 0.083(9) 0.109(12) 0.112(12) -0.034(12) 0.018(8) -0.010(8)
C8' 0.107(10) 0.139(13) 0.056(8) 0.001(11) 0.015(7) 0.034(10)
C9' 0.126(11) 0.116(14) 0.090(14) 0.015(8) 0.023(8) 0.073(10)
C10' 0.109(10) 0.099(11) 0.078(10) -0.001(10) 0.011(8) 0.031(8)
Rh' 0.0652(6) 0.0475(5) 0.0448(5) 0.0012(4) 0.0004(4) -0.0061(4)
P' 0.0479(16) 0.0433(15) 0.0462(14) -0.0018(12) 0.0018(12) -0.0014(13)
Cl' 0.102(2) 0.0571(17) 0.0723(17) 0.0084(13) -0.0134(15) -0.0208(15)
O4' 0.066(5) 0.072(5) 0.056(5) -0.011(4) -0.012(4) -0.009(4)
N1 0.046(5) 0.078(6) 0.046(6) -0.003(4) -0.002(4) 0.009(5)
C2' 0.049(7) 0.053(6) 0.048(7) -0.001(5) 0.004(5) -0.001(6)
C19' 0.062(7) 0.040(6) 0.035(5) -0.001(4) -0.009(5) 0.005(7)
C20' 0.050(8) 0.066(8) 0.071(7) 0.010(6) 0.010(6) -0.007(6)
C21' 0.090(10) 0.074(9) 0.075(8) 0.014(7) 0.007(6) -0.024(8)
C22' 0.128(11) 0.042(8) 0.089(9) 0.012(6) -0.008(8) -0.014(9)
C23' 0.098(10) 0.053(9) 0.082(8) -0.019(7) 0.004(7) -0.001(7)
C24' 0.078(9) 0.042(7) 0.060(7) 0.010(6) 0.003(5) -0.013(7)
O3' 0.070(5) 0.115(6) 0.081(5) 0.003(4) 0.006(4) -0.050(5)
C13' 0.063(8) 0.049(7) 0.059(7) 0.014(6) 0.009(7) 0.007(5)
C14' 0.060(8) 0.078(8) 0.076(9) -0.025(6) 0.006(6) 0.016(7)
C15' 0.102(11) 0.086(9) 0.104(10) -0.023(7) 0.032(10) 0.023(8)
C16' 0.089(11) 0.085(9) 0.101(10) 0.035(8) 0.033(9) 0.045(8)
C17' 0.069(10) 0.121(11) 0.095(11) 0.037(8) 0.010(7) 0.023(9)
C18' 0.062(8) 0.078(8) 0.067(8) -0.005(6) 0.006(8) 0.018(7)
C11' 0.048(8) 0.056(7) 0.061(9) -0.013(6) -0.006(7) -0.004(6)
C1' 0.048(7) 0.061(6) 0.047(6) 0.000(5) 0.007(5) -0.008(5)
C29' 0.089(9) 0.057(7) 0.044(6) 0.004(5) -0.033(7) -0.003(6)
C25' 0.115(11) 0.072(10) 0.044(7) 0.002(6) 0.010(7) -0.011(8)
C12' 0.081(8) 0.094(8) 0.076(7) -0.031(7) -0.031(7) -0.002(7)
C27' 0.147(12) 0.089(9) 0.071(9) -0.007(8) 0.017(8) 0.026(8)
O2' 0.069(5) 0.109(6) 0.051(5) -0.004(4) 0.010(4) 0.031(5)
O1' 0.119(7) 0.148(8) 0.062(5) 0.026(5) 0.005(5) 0.075(6)
C32 0.094(10) 0.068(8) 0.058(8) -0.014(6) 0.007(7) -0.012(7)
C28' 0.092(9) 0.048(7) 0.045(7) -0.006(5) -0.017(6) 0.012(6)
C4' 0.077(9) 0.112(9) 0.064(9) -0.019(7) 0.024(6) 0.026(8)
C32' 0.135(12) 0.065(8) 0.042(7) 0.015(5) -0.027(7) 0.005(10)
C29 0.102(11) 0.084(10) 0.048(7) -0.005(6) -0.022(7) 0.035(8)
C31' 0.098(10) 0.091(10) 0.094(9) 0.016(7) -0.041(7) -0.017(8)
C3' 0.058(9) 0.080(9) 0.060(11) -0.006(7) 0.007(7) 0.006(8)
C31 0.130(12) 0.096(10) 0.088(10) -0.036(8) 0.017(9) -0.020(8)
C30' 0.123(12) 0.082(10) 0.112(11) 0.004(8) -0.003(9) -0.041(8)
C30 0.111(11) 0.147(14) 0.066(9) -0.011(10) -0.009(7) 0.007(9)
C27 0.096(11) 0.127(12) 0.084(9) -0.001(8) 0.041(7) 0.001(9)
C26' 0.139(12) 0.114(11) 0.060(8) -0.008(9) 0.028(7) -0.008(9)
O2 0.066(6) 0.152(8) 0.089(7) -0.042(5) -0.012(5) -0.028(5)
O1 0.114(8) 0.128(8) 0.104(7) -0.011(6) 0.012(6) -0.059(6)
C5 0.064(8) 0.092(10) 0.102(13) -0.014(11) -0.023(7) -0.004(8)
C6 0.118(11) 0.083(10) 0.141(14) 0.003(13) -0.014(11) -0.040(8)
C7 0.152(15) 0.22(2) 0.095(14) 0.004(11) 0.029(10) -0.113(15)
C8 0.119(13) 0.201(18) 0.120(15) -0.120(17) 0.032(10) -0.035(14)
C9 0.135(14) 0.130(14) 0.171(18) -0.046(15) -0.061(15) 0.027(11)
C10 0.099(11) 0.17(2) 0.093(13) 0.016(10) -0.054(9) -0.019(11)
C13 0.050(7) 0.049(7) 0.034(5) -0.010(4) 0.001(5) 0.009(6)
C14 0.055(8) 0.056(8) 0.054(6) 0.014(5) 0.004(6) 0.005(6)
C15 0.063(8) 0.071(8) 0.072(8) -0.010(7) -0.003(6) 0.006(8)
C16 0.100(10) 0.058(8) 0.052(7) 0.005(5) -0.014(7) 0.011(8)
C17 0.084(10) 0.047(8) 0.082(8) 0.010(6) -0.008(7) -0.010(6)
C18 0.054(7) 0.055(7) 0.059(7) -0.006(6) 0.002(5) -0.018(7)
C25 0.103(10) 0.076(8) 0.036(7) 0.001(5) 0.020(7) 0.013(7)
C3 0.061(10) 0.104(11) 0.066(11) -0.027(9) -0.003(8) 0.002(9)
C26 0.113(10) 0.090(10) 0.098(10) 0.003(8) 0.009(8) 0.035(8)
C4 0.081(11) 0.222(17) 0.106(11) -0.082(11) 0.000(9) -0.043(11)
O4 0.070(5) 0.087(5) 0.048(5) -0.017(4) 0.011(4) 0.012(4)
C12 0.069(8) 0.087(8) 0.087(8) -0.021(7) 0.025(6) 0.003(7)
O3 0.067(5) 0.112(6) 0.092(6) -0.011(5) -0.003(4) 0.055(5)
C11 0.056(8) 0.059(8) 0.073(10) -0.019(7) 0.018(7) -0.003(7)

loop_
_atom_type_symbol
_atom_type_description
_atom_type_scat_dispersion_real
_atom_type_scat_dispersion_imag
_atom_type_scat_source
C C 0.0181 0.0091 'International Tables Vol C Tables 4.2.6.8 and 6.1.1.4'
H H 0.0000 0.0000 'International Tables Vol C Tables 4.2.6.8 and 6.1.1.4'
N N 0.0311 0.0180 'International Tables Vol C Tables 4.2.6.8 and 6.1.1.4'
O O 0.0492 0.0322 'International Tables Vol C Tables 4.2.6.8 and 6.1.1.4'
P P 0.2955 0.4335 'International Tables Vol C Tables 4.2.6.8 and 6.1.1.4'
Cl Cl 0.3639 0.7018 'International Tables Vol C Tables 4.2.6.8 and 6.1.1.4'
Rh Rh 0.0927 3.6045 'International Tables Vol C Tables 4.2.6.8 and 6.1.1.4'

loop_
_geom_angle_atom_site_label_1
_geom_angle_atom_site_label_2
_geom_angle_atom_site_label_3
_geom_angle
_geom_angle_site_symmetry_1
_geom_angle_site_symmetry_3
_geom_angle_publ_flag
C32 Rh C25 38.3(4) . . ?
C32 Rh C28 96.2(4) . . ?
C25 Rh C28 82.0(4) . . ?
C32 Rh C29 81.0(4) . . ?
C25 Rh C29 89.9(4) . . ?
C28 Rh C29 36.0(4) . . ?
C32 Rh P 97.4(3) . . ?
C25 Rh P 92.3(3) . . ?
C28 Rh P 149.9(4) . . ?
C29 Rh P 174.0(4) . . ?
C32 Rh Cl 154.1(4) . . ?
C25 Rh Cl 167.3(4) . . ?
C28 Rh Cl 91.0(3) . . ?
C29 Rh Cl 90.6(3) . . ?
P Rh Cl 88.43(9) . . ?
C19 P C1 102.6(4) . . ?
C19 P C13 103.5(4) . . ?
C1 P C13 102.7(4) . . ?
C19 P Rh 107.8(3) . . ?
C1 P Rh 118.4(3) . . ?
C13 P Rh 119.7(2) . . ?
N C2 C1 112.4(8) . . ?
N C2 C11 110.8(8) . . ?
C1 C2 C11 107.4(7) . . ?
N C2 H2A 109.5 . . ?
C1 C2 H2A 108.3 . . ?
C11 C2 H2A 108.3 . . ?
C3 N C2 119.3(9) . . ?
C3 N H0A 120.8 . . ?
C2 N H0A 119.9 . . ?
C2 C1 P 116.8(6) . . ?
C2 C1 H1A 106.7 . . ?
P C1 H1A 107.2 . . ?
C2 C1 H1B 109.6 . . ?
P C1 H1B 108.6 . . ?
H1A C1 H1B 107.5 . . ?
C29 C28 C27 125.5(11) . . ?
C29 C28 Rh 72.5(6) . . ?
C27 C28 Rh 107.5(7) . . ?
C29 C28 H28A 113.8 . . ?
C27 C28 H28A 114.8 . . ?
Rh C28 H28A 114.0 . . ?
C20 C19 C24 119.1 . . ?
C20 C19 P 122.9(6) . . ?
C24 C19 P 117.9(6) . . ?
C19 C20 C21 121.0 . . ?
C19 C20 H20A 119.5 . . ?
C21 C20 H20A 119.5 . . ?
C20 C21 C22 119.6 . . ?
C20 C21 H21A 120.2 . . ?
C22 C21 H21A 120.2 . . ?
C23 C22 C21 120.1 . . ?
C23 C22 H22A 120.0 . . ?
C21 C22 H22A 119.9 . . ?
C22 C23 C24 119.5 . . ?
C22 C23 H23A 120.3 . . ?
C24 C23 H23A 120.3 . . ?
C19 C24 C23 120.7 . . ?
C19 C24 H24A 119.6 . . ?
C23 C24 H24A 119.7 . . ?
C10' C5' C6' 120.0 . . ?
C10' C5' C4' 121.1(11) . . ?
C6' C5' C4' 118.9(11) . . ?
C7' C6' C5' 120.0 . . ?
C7' C6' H6'A 120.0 . . ?
C5' C6' H6'A 120.0 . . ?
C8' C7' C6' 120.0 . . ?
C8' C7' H7'A 120.0 . . ?
C6' C7' H7'A 120.0 . . ?
C7' C8' C9' 120.0 . . ?
C7' C8' H8'A 120.0 . . ?
C9' C8' H8'A 120.0 . . ?
C8' C9' C10' 120.0 . . ?
C8' C9' H9'A 120.0 . . ?
C10' C9' H9'A 120.0 . . ?
C5' C10' C9' 120.0 . . ?
C5' C10' H10A 120.0 . . ?
C9' C10' H10A 120.0 . . ?
C29' Rh' C28' 38.2(3) . . ?
C29' Rh' C32' 82.1(4) . . ?
C28' Rh' C32' 96.2(4) . . ?
C29' Rh' C25' 89.4(4) . . ?
C28' Rh' C25' 80.9(4) . . ?
C32' Rh' C25' 35.4(4) . . ?
C29' Rh' P' 92.7(3) . . ?
C28' Rh' P' 97.3(3) . . ?
C32' Rh' P' 150.5(4) . . ?
C25' Rh' P' 174.1(4) . . ?
C29' Rh' Cl' 168.2(3) . . ?
C28' Rh' Cl' 153.0(3) . . ?
C32' Rh' Cl' 91.0(3) . . ?
C25' Rh' Cl' 90.4(3) . . ?
P' Rh' Cl' 88.65(8) . . ?
C13' P' C19' 103.2(4) . . ?
C13' P' C1' 102.2(4) . . ?
C19' P' C1' 103.7(4) . . ?
C13' P' Rh' 107.1(3) . . ?
C19' P' Rh' 120.6(2) . . ?
C1' P' Rh' 117.7(3) . . ?
C11' O4' C12' 117.4(8) . . ?
C3' N1 C2' 118.9(8) . . ?
C3' N1 H0B 121.7 . . ?
C2' N1 H0B 119.4 . . ?
N1 C2' C11' 110.9(8) . . ?
N1 C2' C1' 111.6(7) . . ?
C11' C2' C1' 109.1(7) . . ?
N1 C2' H2'A 108.0 . . ?
C11' C2' H2'A 109.0 . . ?
C1' C2' H2'A 108.2 . . ?
C20' C19' C24' 120.0 . . ?
C20' C19' P' 122.4(6) . . ?
C24' C19' P' 117.5(6) . . ?
C19' C20' C21' 120.0 . . ?
C19' C20' H20B 120.0 . . ?
C21' C20' H20B 120.0 . . ?
C22' C21' C20' 120.0 . . ?
C22' C21' H21B 120.0 . . ?
C20' C21' H21B 120.0 . . ?
C21' C22' C23' 120.0 . . ?
C21' C22' H22B 120.0 . . ?
C23' C22' H22B 120.0 . . ?
C24' C23' C22' 120.0 . . ?
C24' C23' H23B 120.0 . . ?
C22' C23' H23B 120.0 . . ?
C23' C24' C19' 120.0 . . ?
C23' C24' H24B 120.0 . . ?
C19' C24' H24B 120.0 . . ?
C18' C13' C14' 120.0 . . ?
C18' C13' P' 117.8(7) . . ?
C14' C13' P' 122.1(7) . . ?
C15' C14' C13' 120.0 . . ?
C15' C14' H14A 120.0 . . ?
C13' C14' H14A 120.0 . . ?
C14' C15' C16' 120.0 . . ?
C14' C15' H15A 120.0 . . ?
C16' C15' H15A 120.0 . . ?
C15' C16' C17' 120.0 . . ?
C15' C16' H16A 120.0 . . ?
C17' C16' H16A 120.0 . . ?
C18' C17' C16' 120.0 . . ?
C18' C17' H17A 120.0 . . ?
C16' C17' H17A 120.0 . . ?
C17' C18' C13' 120.0 . . ?
C17' C18' H18A 120.0 . . ?
C13' C18' H18A 120.0 . . ?
O3' C11' O4' 123.2(9) . . ?
O3' C11' C2' 127.5(10) . . ?
O4' C11' C2' 109.3(9) . . ?
C2' C1' P' 118.0(6) . . ?
C2' C1' H1'A 106.1 . . ?
P' C1' H1'A 107.3 . . ?
C2' C1' H1'B 109.0 . . ?
P' C1' H1'B 108.4 . . ?
H1'A C1' H1'B 107.5 . . ?
C28' C29' C30' 125.3(10) . . ?
C28' C29' Rh' 70.9(6) . . ?
C30' C29' Rh' 112.8(6) . . ?
C28' C29' H29A 114.1 . . ?
C30' C29' H29A 112.8 . . ?
Rh' C29' H29A 113.8 . . ?
C32' C25' C26' 126.4(11) . . ?
C32' C25' Rh' 70.8(6) . . ?
C26' C25' Rh' 110.3(7) . . ?
C32' C25' H25A 112.8 . . ?
C26' C25' H25A 114.6 . . ?
Rh' C25' H25A 113.2 . . ?
O4' C12' H12A 109.6 . . ?
O4' C12' H12B 109.0 . . ?
H12A C12' H12B 109.5 . . ?
O4' C12' H12C 109.8 . . ?
H12A C12' H12C 109.5 . . ?
H12B C12' H12C 109.5 . . ?
C26' C27' C28' 115.7(9) . . ?
C26' C27' H27A 108.4 . . ?
C28' C27' H27A 105.5 . . ?
C26' C27' H27B 109.4 . . ?
C28' C27' H27B 109.5 . . ?
H27A C27' H27B 108.0 . . ?
C3' O2' C4' 114.6(8) . . ?
C25 C32 C31 126.6(10) . . ?
C25 C32 Rh 71.0(6) . . ?
C31 C32 Rh 111.2(7) . . ?
C25 C32 H32A 113.1 . . ?
C31 C32 H32A 114.1 . . ?
Rh C32 H32A 112.4 . . ?
C29' C28' C27' 125.4(10) . . ?
C29' C28' Rh' 70.9(6) . . ?
C27' C28' Rh' 110.6(7) . . ?
C29' C28' H28B 112.6 . . ?
C27' C28' H28B 115.7 . . ?
Rh' C28' H28B 112.5 . . ?
O2' C4' C5' 107.6(8) . . ?
O2' C4' H4'A 111.0 . . ?
C5' C4' H4'A 110.3 . . ?
O2' C4' H4'B 109.5 . . ?
C5' C4' H4'B 109.4 . . ?
H4'A C4' H4'B 109.0 . . ?
C25' C32' C31' 125.3(11) . . ?
C25' C32' Rh' 73.9(6) . . ?
C31' C32' Rh' 107.4(7) . . ?
C25' C32' H32B 116.0 . . ?
C31' C32' H32B 113.1 . . ?
Rh' C32' H32B 113.0 . . ?
C28 C29 C30 123.6(11) . . ?
C28 C29 Rh 71.5(6) . . ?
C30 C29 Rh 110.7(7) . . ?
C28 C29 H29B 115.4 . . ?
C30 C29 H29B 113.6 . . ?
Rh C29 H29B 114.5 . . ?
C30' C31' C32' 114.5(9) . . ?
C30' C31' H31A 108.0 . . ?
C32' C31' H31A 109.4 . . ?
C30' C31' H31B 109.2 . . ?
C32' C31' H31B 108.1 . . ?
H31A C31' H31B 107.5 . . ?
O1' C3' N1 127.2(11) . . ?
O1' C3' O2' 122.4(11) . . ?
N1 C3' O2' 110.4(11) . . ?
C30 C31 C32 113.8(10) . . ?
C30 C31 H31C 108.5 . . ?
C32 C31 H31C 107.6 . . ?
C30 C31 H31D 110.6 . . ?
C32 C31 H31D 108.4 . . ?
H31C C31 H31D 107.7 . . ?
C31' C30' C29' 115.1(9) . . ?
C31' C30' H30A 108.1 . . ?
C29' C30' H30A 105.3 . . ?
C31' C30' H30B 109.1 . . ?
C29' C30' H30B 111.2 . . ?
H30A C30' H30B 107.7 . . ?
C29 C30 C31 114.0(9) . . ?
C29 C30 H30C 108.8 . . ?
C31 C30 H30C 107.7 . . ?
C29 C30 H30D 109.9 . . ?
C31 C30 H30D 108.4 . . ?
H30C C30 H30D 107.8 . . ?
C26 C27 C28 115.0(9) . . ?
C26 C27 H27C 106.2 . . ?
C28 C27 H27C 107.9 . . ?
C26 C27 H27D 110.7 . . ?
C28 C27 H27D 109.1 . . ?
H27C C27 H27D 107.5 . . ?
C27' C26' C25' 114.6(9) . . ?
C27' C26' H26A 108.0 . . ?
C25' C26' H26A 107.7 . . ?
C27' C26' H26B 109.6 . . ?
C25' C26' H26B 109.1 . . ?
H26A C26' H26B 107.6 . . ?
C3 O2 C4 115.2(10) . . ?
C10 C5 C6 120.0 . . ?
C10 C5 C4 123.5(15) . . ?
C6 C5 C4 116.1(15) . . ?
C5 C6 C7 120.0 . . ?
C5 C6 H6A 120.0 . . ?
C7 C6 H6A 120.0 . . ?
C8 C7 C6 120.0 . . ?
C8 C7 H7A 120.0 . . ?
C6 C7 H7A 120.0 . . ?
C7 C8 C9 120.0 . . ?
C7 C8 H8A 120.0 . . ?
C9 C8 H8A 120.0 . . ?
C10 C9 C8 120.0 . . ?
C10 C9 H9A 120.0 . . ?
C8 C9 H9A 120.0 . . ?
C5 C10 C9 120.0 . . ?
C5 C10 H10B 120.0 . . ?
C9 C10 H10B 120.0 . . ?
C18 C13 C14 120.0 . . ?
C18 C13 P 120.2(6) . . ?
C14 C13 P 119.8(6) . . ?
C13 C14 C15 120.0 . . ?
C13 C14 H14B 120.0 . . ?
C15 C14 H14B 120.0 . . ?
C16 C15 C14 120.0 . . ?
C16 C15 H15B 120.0 . . ?
C14 C15 H15B 120.0 . . ?
C15 C16 C17 120.0 . . ?
C15 C16 H16B 120.0 . . ?
C17 C16 H16B 120.0 . . ?
C18 C17 C16 120.0 . . ?
C18 C17 H17B 120.0 . . ?
C16 C17 H17B 120.0 . . ?
C13 C18 C17 120.0 . . ?
C13 C18 H18B 120.0 . . ?
C17 C18 H18B 120.0 . . ?
C32 C25 C26 124.6(10) . . ?
C32 C25 Rh 70.8(6) . . ?
C26 C25 Rh 113.2(7) . . ?
C32 C25 H25B 114.1 . . ?
C26 C25 H25B 113.2 . . ?
Rh C25 H25B 113.8 . . ?
O1 C3 O2 124.0(14) . . ?
O1 C3 N 126.2(12) . . ?
O2 C3 N 109.8(12) . . ?
C27 C26 C25 114.5(9) . . ?
C27 C26 H26C 110.3 . . ?
C25 C26 H26C 110.7 . . ?
C27 C26 H26D 106.5 . . ?
C25 C26 H26D 106.5 . . ?
H26C C26 H26D 107.9 . . ?
O2 C4 C5 109.8(10) . . ?
O2 C4 H4A 110.7 . . ?
C5 C4 H4A 110.5 . . ?
O2 C4 H4B 109.4 . . ?
C5 C4 H4B 107.1 . . ?
H4A C4 H4B 109.2 . . ?
C11 O4 C12 116.2(8) . . ?
O4 C12 H12D 109.4 . . ?
O4 C12 H12E 108.6 . . ?
H12D C12 H12E 109.5 . . ?
O4 C12 H12F 110.4 . . ?
H12D C12 H12F 109.5 . . ?
H12E C12 H12F 109.5 . . ?
O3 C11 O4 125.0(9) . . ?
O3 C11 C2 126.0(11) . . ?
O4 C11 C2 109.0(10) . . ?

loop_
_geom_bond_atom_site_label_1
_geom_bond_atom_site_label_2
_geom_bond_distance
_geom_bond_site_symmetry_2
_geom_bond_publ_flag
Rh C32 2.088(10) . ?
Rh C25 2.091(10) . ?
Rh C28 2.214(9) . ?
Rh C29 2.226(10) . ?
Rh P 2.295(3) . ?
Rh Cl 2.368(3) . ?
P C19 1.788(6) . ?
P C1 1.838(8) . ?
P C13 1.841(6) . ?
C2 N 1.439(11) . ?
C2 C1 1.524(11) . ?
C2 C11 1.535(13) . ?
C2 H2A 0.9601 . ?
N C3 1.344(14) . ?
N H0A 0.9000 . ?
C1 H1A 0.9600 . ?
C1 H1B 0.9601 . ?
C28 C29 1.373(14) . ?
C28 C27 1.505(15) . ?
C28 H28A 0.9601 . ?
C19 C20 1.4002 . ?
C19 C24 1.4084 . ?
C20 C21 1.4080 . ?
C20 H20A 0.9601 . ?
C21 C22 1.4167 . ?
C21 H21A 0.9600 . ?
C22 C23 1.3978 . ?
C22 H22A 0.9602 . ?
C23 C24 1.4214 . ?
C23 H23A 0.9601 . ?
C24 H24A 0.9600 . ?
C5' C10' 1.3949 . ?
C5' C6' 1.3950 . ?
C5' C4' 1.493(10) . ?
C6' C7' 1.3949 . ?
C6' H6'A 0.9603 . ?
C7' C8' 1.3948 . ?
C7' H7'A 0.9604 . ?
C8' C9' 1.3950 . ?
C8' H8'A 0.9599 . ?
C9' C10' 1.3950 . ?
C9' H9'A 0.9599 . ?
C10' H10A 0.9597 . ?
Rh' C29' 2.093(10) . ?
Rh' C28' 2.094(9) . ?
Rh' C32' 2.194(9) . ?
Rh' C25' 2.233(9) . ?
Rh' P' 2.295(3) . ?
Rh' Cl' 2.361(3) . ?
P' C13' 1.827(6) . ?
P' C19' 1.838(6) . ?
P' C1' 1.838(8) . ?
O4' C11' 1.349(11) . ?
O4' C12' 1.435(10) . ?
N1 C3' 1.338(12) . ?
N1 C2' 1.461(10) . ?
N1 H0B 0.9001 . ?
C2' C11' 1.502(12) . ?
C2' C1' 1.508(11) . ?
C2' H2'A 0.9600 . ?
C19' C20' 1.3948 . ?
C19' C24' 1.3951 . ?
C20' C21' 1.3950 . ?
C20' H20B 0.9599 . ?
C21' C22' 1.3947 . ?
C21' H21B 0.9600 . ?
C22' C23' 1.3950 . ?
C22' H22B 0.9601 . ?
C23' C24' 1.3947 . ?
C23' H23B 0.9599 . ?
C24' H24B 0.9601 . ?
O3' C11' 1.201(10) . ?
C13' C18' 1.3949 . ?
C13' C14' 1.3951 . ?
C14' C15' 1.3948 . ?
C14' H14A 0.9601 . ?
C15' C16' 1.3948 . ?
C15' H15A 0.9600 . ?
C16' C17' 1.3951 . ?
C16' H16A 0.9602 . ?
C17' C18' 1.3948 . ?
C17' H17A 0.9602 . ?
C18' H18A 0.9599 . ?
C1' H1'A 0.9599 . ?
C1' H1'B 0.9600 . ?
C29' C28' 1.369(13) . ?
C29' C30' 1.510(13) . ?
C29' H29A 0.9600 . ?
C25' C32' 1.345(14) . ?
C25' C26' 1.487(14) . ?
C25' H25A 0.9599 . ?
C12' H12A 0.9600 . ?
C12' H12B 0.9600 . ?
C12' H12C 0.9599 . ?
C27' C26' 1.475(14) . ?
C27' C28' 1.505(13) . ?
C27' H27A 0.9600 . ?
C27' H27B 0.9600 . ?
O2' C3' 1.363(11) . ?
O2' C4' 1.446(11) . ?
O1' C3' 1.185(12) . ?
C32 C25 1.369(13) . ?
C32 C31 1.512(14) . ?
C32 H32A 0.9600 . ?
C28' H28B 0.9599 . ?
C4' H4'A 0.9599 . ?
C4' H4'B 0.9599 . ?
C32' C31' 1.508(15) . ?
C32' H32B 0.9600 . ?
C29 C30 1.487(14) . ?
C29 H29B 0.9601 . ?
C31' C30' 1.490(13) . ?
C31' H31A 0.9601 . ?
C31' H31B 0.9600 . ?
C31 C30 1.502(15) . ?
C31 H31C 0.9599 . ?
C31 H31D 0.9600 . ?
C30' H30A 0.9599 . ?
C30' H30B 0.9600 . ?
C30 H30C 0.9599 . ?
C30 H30D 0.9599 . ?
C27 C26 1.493(13) . ?
C27 H27C 0.9601 . ?
C27 H27D 0.9600 . ?
C26' H26A 0.9600 . ?
C26' H26B 0.9601 . ?
O2 C3 1.338(12) . ?
O2 C4 1.433(13) . ?
O1 C3 1.181(13) . ?
C5 C10 1.3948 . ?
C5 C6 1.3949 . ?
C5 C4 1.449(12) . ?
C6 C7 1.3951 . ?
C6 H6A 0.9599 . ?
C7 C8 1.3949 . ?
C7 H7A 0.9601 . ?
C8 C9 1.3951 . ?
C8 H8A 0.9600 . ?
C9 C10 1.3949 . ?
C9 H9A 0.9598 . ?
C10 H10B 0.9598 . ?
C13 C18 1.3948 . ?
C13 C14 1.3948 . ?
C14 C15 1.3951 . ?
C14 H14B 0.9601 . ?
C15 C16 1.3951 . ?
C15 H15B 0.9599 . ?
C16 C17 1.3952 . ?
C16 H16B 0.9597 . ?
C17 C18 1.3950 . ?
C17 H17B 0.9601 . ?
C18 H18B 0.9598 . ?
C25 C26 1.530(14) . ?
C25 H25B 0.9599 . ?
C26 H26C 0.9601 . ?
C26 H26D 0.9600 . ?
C4 H4A 0.9600 . ?
C4 H4B 0.9599 . ?
O4 C11 1.345(12) . ?
O4 C12 1.438(10) . ?
C12 H12D 0.9600 . ?
C12 H12E 0.9601 . ?
C12 H12F 0.9600 . ?
O3 C11 1.208(11) . ?

loop_
_geom_torsion_atom_site_label_1
_geom_torsion_atom_site_label_2
_geom_torsion_atom_site_label_3
_geom_torsion_atom_site_label_4
_geom_torsion
_geom_torsion_site_symmetry_1
_geom_torsion_site_symmetry_2
_geom_torsion_site_symmetry_3
_geom_torsion_site_symmetry_4
_geom_torsion_publ_flag
C32 Rh P C19 125.1(4) . . . . ?
C25 Rh P C19 87.0(4) . . . . ?
C28 Rh P C19 9.1(7) . . . . ?
Cl Rh P C19 -80.2(3) . . . . ?
C32 Rh P C1 -119.2(5) . . . . ?
C25 Rh P C1 -157.3(5) . . . . ?
C28 Rh P C1 124.7(7) . . . . ?
Cl Rh P C1 35.5(3) . . . . ?
C32 Rh P C13 7.3(5) . . . . ?
C25 Rh P C13 -30.8(5) . . . . ?
C28 Rh P C13 -108.8(7) . . . . ?
Cl Rh P C13 161.9(3) . . . . ?
C1 C2 N C3 161.7(8) . . . . ?
C11 C2 N C3 -78.1(10) . . . . ?
N C2 C1 P -48.5(9) . . . . ?
C11 C2 C1 P -170.6(7) . . . . ?
C19 P C1 C2 -177.2(6) . . . . ?
C13 P C1 C2 -70.0(7) . . . . ?
Rh P C1 C2 64.3(7) . . . . ?
C32 Rh C28 C29 65.4(7) . . . . ?
C25 Rh C28 C29 101.1(7) . . . . ?
P Rh C28 C29 -178.2(5) . . . . ?
Cl Rh C28 C29 -89.6(7) . . . . ?
C32 Rh C28 C27 -57.1(9) . . . . ?
C25 Rh C28 C27 -21.5(9) . . . . ?
C29 Rh C28 C27 -122.6(11) . . . . ?
P Rh C28 C27 59.2(11) . . . . ?
Cl Rh C28 C27 147.8(8) . . . . ?
C1 P C19 C20 19.9(5) . . . . ?
C13 P C19 C20 -86.6(4) . . . . ?
Rh P C19 C20 145.6(3) . . . . ?
C1 P C19 C24 -163.8(4) . . . . ?
C13 P C19 C24 89.7(4) . . . . ?
Rh P C19 C24 -38.1(4) . . . . ?
C24 C19 C20 C21 1.4 . . . . ?
P C19 C20 C21 177.6(5) . . . . ?
C19 C20 C21 C22 -1.9 . . . . ?
C20 C21 C22 C23 1.0 . . . . ?
C21 C22 C23 C24 0.5 . . . . ?
C20 C19 C24 C23 0.1 . . . . ?
P C19 C24 C23 -176.4(4) . . . . ?
C22 C23 C24 C19 -1.0 . . . . ?
C10' C5' C6' C7' 0.0 . . . . ?
C4' C5' C6' C7' -180.0(7) . . . . ?
C5' C6' C7' C8' 0.0 . . . . ?
C6' C7' C8' C9' 0.0 . . . . ?
C7' C8' C9' C10' 0.0 . . . . ?
C6' C5' C10' C9' 0.0 . . . . ?
C4' C5' C10' C9' 180.0(7) . . . . ?
C8' C9' C10' C5' 0.0 . . . . ?
C29' Rh' P' C13' 86.5(4) . . . . ?
C28' Rh' P' C13' 124.6(4) . . . . ?
C32' Rh' P' C13' 7.9(7) . . . . ?
Cl' Rh' P' C13' -81.8(3) . . . . ?
C29' Rh' P' C19' -30.8(5) . . . . ?
C28' Rh' P' C19' 7.2(5) . . . . ?
C32' Rh' P' C19' -109.5(7) . . . . ?
Cl' Rh' P' C19' 160.9(4) . . . . ?
C29' Rh' P' C1' -159.2(5) . . . . ?
C28' Rh' P' C1' -121.1(5) . . . . ?
C32' Rh' P' C1' 122.2(7) . . . . ?
Cl' Rh' P' C1' 32.5(3) . . . . ?
C3' N1 C2' C11' -78.0(10) . . . . ?
C3' N1 C2' C1' 160.2(8) . . . . ?
C13' P' C19' C20' -5.6(5) . . . . ?
C1' P' C19' C20' -111.9(4) . . . . ?
Rh' P' C19' C20' 113.7(3) . . . . ?
C13' P' C19' C24' 171.7(4) . . . . ?
C1' P' C19' C24' 65.4(4) . . . . ?
Rh' P' C19' C24' -68.9(4) . . . . ?
C24' C19' C20' C21' 0.0 . . . . ?
P' C19' C20' C21' 177.3(4) . . . . ?
C19' C20' C21' C22' 0.0 . . . . ?
C20' C21' C22' C23' 0.0 . . . . ?
C21' C22' C23' C24' 0.0 . . . . ?
C22' C23' C24' C19' 0.0 . . . . ?
C20' C19' C24' C23' 0.0 . . . . ?
P' C19' C24' C23' -177.4(4) . . . . ?
C19' P' C13' C18' 93.8(4) . . . . ?
C1' P' C13' C18' -158.8(4) . . . . ?
Rh' P' C13' C18' -34.5(4) . . . . ?
C19' P' C13' C14' -85.5(4) . . . . ?
C1' P' C13' C14' 22.0(5) . . . . ?
Rh' P' C13' C14' 146.3(3) . . . . ?
C18' C13' C14' C15' 0.0 . . . . ?
P' C13' C14' C15' 179.2(5) . . . . ?
C13' C14' C15' C16' 0.0 . . . . ?
C14' C15' C16' C17' 0.0 . . . . ?
C15' C16' C17' C18' 0.0 . . . . ?
C16' C17' C18' C13' 0.0 . . . . ?
C14' C13' C18' C17' 0.0 . . . . ?
P' C13' C18' C17' -179.3(4) . . . . ?
C12' O4' C11' O3' -5.2(13) . . . . ?
C12' O4' C11' C2' 174.6(7) . . . . ?
N1 C2' C11' O3' -11.0(13) . . . . ?
C1' C2' C11' O3' 112.3(11) . . . . ?
N1 C2' C11' O4' 169.2(7) . . . . ?
C1' C2' C11' O4' -67.5(9) . . . . ?
N1 C2' C1' P' -47.5(9) . . . . ?
C11' C2' C1' P' -170.4(7) . . . . ?
C13' P' C1' C2' -174.6(6) . . . . ?
C19' P' C1' C2' -67.5(7) . . . . ?
Rh' P' C1' C2' 68.4(7) . . . . ?
C32' Rh' C29' C28' -110.8(7) . . . . ?
C25' Rh' C29' C28' -76.0(7) . . . . ?
P' Rh' C29' C28' 98.4(6) . . . . ?
Cl' Rh' C29' C28' -165.1(11) . . . . ?
C28' Rh' C29' C30' 121.2(12) . . . . ?
C32' Rh' C29' C30' 10.4(9) . . . . ?
C25' Rh' C29' C30' 45.1(10) . . . . ?
P' Rh' C29' C30' -140.4(9) . . . . ?
Cl' Rh' C29' C30' -44(2) . . . . ?
C29' Rh' C25' C32' -77.0(7) . . . . ?
C28' Rh' C25' C32' -114.4(8) . . . . ?
Cl' Rh' C25' C32' 91.2(7) . . . . ?
C29' Rh' C25' C26' 45.7(9) . . . . ?
C28' Rh' C25' C26' 8.3(9) . . . . ?
C32' Rh' C25' C26' 122.8(12) . . . . ?
Cl' Rh' C25' C26' -146.0(9) . . . . ?
C28 Rh C32 C25 68.7(7) . . . . ?
C29 Rh C32 C25 101.5(7) . . . . ?
P Rh C32 C25 -84.4(6) . . . . ?
Cl Rh C32 C25 173.9(5) . . . . ?
C25 Rh C32 C31 -122.9(11) . . . . ?
C28 Rh C32 C31 -54.2(9) . . . . ?
C29 Rh C32 C31 -21.4(8) . . . . ?
P Rh C32 C31 152.8(8) . . . . ?
Cl Rh C32 C31 51.0(12) . . . . ?
C30' C29' C28' C27' -2.8(16) . . . . ?
Rh' C29' C28' C27' 102.2(10) . . . . ?
C30' C29' C28' Rh' -105.0(9) . . . . ?
C26' C27' C28' C29' -48.6(16) . . . . ?
C26' C27' C28' Rh' 32.1(14) . . . . ?
C32' Rh' C28' C29' 68.7(7) . . . . ?
C25' Rh' C28' C29' 100.7(7) . . . . ?
P' Rh' C28' C29' -85.0(6) . . . . ?
Cl' Rh' C28' C29' 173.4(5) . . . . ?
C29' Rh' C28' C27' -121.7(11) . . . . ?
C32' Rh' C28' C27' -53.0(9) . . . . ?
C25' Rh' C28' C27' -21.0(9) . . . . ?
P' Rh' C28' C27' 153.3(8) . . . . ?
Cl' Rh' C28' C27' 51.7(11) . . . . ?
C3' O2' C4' C5' -162.4(9) . . . . ?
C10' C5' C4' O2' -59.7(9) . . . . ?
C6' C5' C4' O2' 120.3(7) . . . . ?
C26' C25' C32' C31' -1.3(17) . . . . ?
Rh' C25' C32' C31' 100.2(10) . . . . ?
C26' C25' C32' Rh' -101.5(10) . . . . ?
C29' Rh' C32' C25' 100.3(8) . . . . ?
C28' Rh' C32' C25' 64.7(8) . . . . ?
P' Rh' C32' C25' -178.3(5) . . . . ?
Cl' Rh' C32' C25' -89.3(7) . . . . ?
C29' Rh' C32' C31' -22.4(9) . . . . ?
C28' Rh' C32' C31' -57.9(9) . . . . ?
C25' Rh' C32' C31' -122.7(11) . . . . ?
P' Rh' C32' C31' 59.0(11) . . . . ?
Cl' Rh' C32' C31' 148.1(8) . . . . ?
C27 C28 C29 C30 -3.7(16) . . . . ?
Rh C28 C29 C30 -103.1(10) . . . . ?
C27 C28 C29 Rh 99.4(10) . . . . ?
C32 Rh C29 C28 -113.7(7) . . . . ?
C25 Rh C29 C28 -76.4(7) . . . . ?
Cl Rh C29 C28 90.9(7) . . . . ?
C32 Rh C29 C30 6.1(9) . . . . ?
C25 Rh C29 C30 43.5(9) . . . . ?
C28 Rh C29 C30 119.8(12) . . . . ?
Cl Rh C29 C30 -149.2(9) . . . . ?
C25' C32' C31' C30' -50.9(15) . . . . ?
Rh' C32' C31' C30' 31.4(13) . . . . ?
C2' N1 C3' O1' -4.4(16) . . . . ?
C2' N1 C3' O2' 177.1(7) . . . . ?
C4' O2' C3' O1' 3.6(14) . . . . ?
C4' O2' C3' N1 -177.9(8) . . . . ?
C25 C32 C31 C30 -47.2(16) . . . . ?
Rh C32 C31 C30 34.3(13) . . . . ?
C32' C31' C30' C29' -24.7(16) . . . . ?
C28' C29' C30' C31' 86.4(14) . . . . ?
Rh' C29' C30' C31' 4.2(14) . . . . ?
C28 C29 C30 C31 91.8(14) . . . . ?
Rh C29 C30 C31 10.7(14) . . . . ?
C32 C31 C30 C29 -29.5(16) . . . . ?
C29 C28 C27 C26 -50.0(15) . . . . ?
Rh C28 C27 C26 30.6(13) . . . . ?
C28' C27' C26' C25' -25.5(17) . . . . ?
C32' C25' C26' C27' 87.2(15) . . . . ?
Rh' C25' C26' C27' 6.6(14) . . . . ?
C10 C5 C6 C7 0.0 . . . . ?
C4 C5 C6 C7 172.9(8) . . . . ?
C5 C6 C7 C8 0.0 . . . . ?
C6 C7 C8 C9 0.0 . . . . ?
C7 C8 C9 C10 0.0 . . . . ?
C6 C5 C10 C9 0.0 . . . . ?
C4 C5 C10 C9 -172.4(9) . . . . ?
C8 C9 C10 C5 0.0 . . . . ?
C19 P C13 C18 173.3(4) . . . . ?
C1 P C13 C18 66.8(4) . . . . ?
Rh P C13 C18 -66.7(4) . . . . ?
C19 P C13 C14 -5.0(5) . . . . ?
C1 P C13 C14 -111.4(4) . . . . ?
Rh P C13 C14 115.0(3) . . . . ?
C18 C13 C14 C15 0.0 . . . . ?
P C13 C14 C15 178.3(4) . . . . ?
C13 C14 C15 C16 0.0 . . . . ?
C14 C15 C16 C17 0.0 . . . . ?
C15 C16 C17 C18 0.0 . . . . ?
C14 C13 C18 C17 0.0 . . . . ?
P C13 C18 C17 -178.3(4) . . . . ?
C16 C17 C18 C13 0.0 . . . . ?
C31 C32 C25 C26 -2.7(18) . . . . ?
Rh C32 C25 C26 -105.4(10) . . . . ?
C31 C32 C25 Rh 102.7(11) . . . . ?
C28 Rh C25 C32 -110.7(7) . . . . ?
C29 Rh C25 C32 -75.5(7) . . . . ?
P Rh C25 C32 99.0(6) . . . . ?
Cl Rh C25 C32 -167.8(10) . . . . ?
C32 Rh C25 C26 120.3(12) . . . . ?
C28 Rh C25 C26 9.6(9) . . . . ?
C29 Rh C25 C26 44.8(9) . . . . ?
P Rh C25 C26 -140.7(9) . . . . ?
Cl Rh C25 C26 -47.5(18) . . . . ?
C4 O2 C3 O1 4.6(17) . . . . ?
C4 O2 C3 N -176.4(10) . . . . ?
C2 N C3 O1 -4.0(17) . . . . ?
C2 N C3 O2 177.0(8) . . . . ?
C28 C27 C26 C25 -24.5(16) . . . . ?
C32 C25 C26 C27 86.6(14) . . . . ?
Rh C25 C26 C27 4.6(14) . . . . ?
C3 O2 C4 C5 -151.0(12) . . . . ?
C10 C5 C4 O2 105.0(11) . . . . ?
C6 C5 C4 O2 -67.7(12) . . . . ?
C12 O4 C11 O3 -3.9(14) . . . . ?
C12 O4 C11 C2 175.1(7) . . . . ?
N C2 C11 O3 -10.4(14) . . . . ?
C1 C2 C11 O3 112.7(11) . . . . ?
N C2 C11 O4 170.5(7) . . . . ?
C1 C2 C11 O4 -66.4(9) . . . . ?
